data_1547018
loop_
_publ_author_name
'Qiu, Shaotong'
'Chen, Lianfen'
'Jiang, Huanfeng'
'Zhu, Shifa'

_publ_section_title
;
 CuCl/Et3N-Catalyzed Synthesis of Indanone-Fused 2-Methylene Pyrrolidines
 from Enynals and Propargylamines.
;
_journal_issue 17
_journal_name_full 'Organic letters'
_journal_page_first 4540
_journal_page_last 4543
_journal_paper_doi 10.1021/acs.orglett.7b02121
_journal_volume 19
_journal_year 2017
_chemical_formula_moiety 'C20 H19 N O3'
_chemical_formula_sum 'C20 H19 N O3'
_chemical_formula_weight 321.36
_space_group_crystal_system monoclinic
_space_group_IT_number 14
_space_group_name_Hall '-P 2yn'
_space_group_name_H-M_alt 'P 1 21/n 1'
_atom_sites_solution_hydrogens mixed
_atom_sites_solution_primary dual
_audit_creation_date 2017-01-10
_audit_creation_method
;
Olex2 1.2
(compiled 2017.01.04 svn.r3372 for OlexSys, GUI svn.r5289)
;
_cell_angle_alpha 90.0
_cell_angle_beta 105.694(5)
_cell_angle_gamma 90.0
_cell_formula_units_Z 4
_cell_length_a 11.7424(6)
_cell_length_b 8.2014(4)
_cell_length_c 17.3455(8)
_cell_measurement_reflns_used 3635
_cell_measurement_temperature 100.01(10)
_cell_measurement_theta_max 73.4010
_cell_measurement_theta_min 4.0800
_cell_volume 1608.17(14)
_computing_cell_refinement 'CrysAlisPro 1.171.38.43f (Rigaku OD, 2015)'
_computing_data_collection 'CrysAlisPro 1.171.38.43f (Rigaku OD, 2015)'
_computing_data_reduction 'CrysAlisPro 1.171.38.43f (Rigaku OD, 2015)'
_computing_molecular_graphics 'Olex2 (Dolomanov et al., 2009)'
_computing_publication_material 'Olex2 (Dolomanov et al., 2009)'
_computing_structure_refinement 'ShelXL (Sheldrick, 2015)'
_computing_structure_solution 'ShelXT (Sheldrick, 2015)'
_diffrn_ambient_environment N~2~
_diffrn_ambient_temperature 100.01(10)
_diffrn_detector 'CCD plate'
_diffrn_detector_area_resol_mean 5.2684
_diffrn_detector_type AtlasS2
_diffrn_measured_fraction_theta_full 0.998
_diffrn_measured_fraction_theta_max 0.968
_diffrn_measurement_details
;
List of Runs (angles in degrees, time in seconds):

  # Type    Start    End  Width  t~exp~   \w     \q     \k     \f   Frames
--------------------------------------------------------------------------
  1  \w    -79.00  35.00   1.00    1.00    --  -40.98  19.00   0.00  114
  2  \w     48.00  79.00   1.00    1.00    --   40.98-125.00-180.00   31
  3  \w     39.00 107.00   1.00    1.44    --  106.95 -94.00-120.00   68
  4  \w     96.00 132.00   1.00    1.44    --  106.95 -45.00 -30.00   36
  5  \w     85.00 163.00   1.00    1.44    --  106.95  30.00  60.00   78
  6  \w     79.00 170.00   1.00    1.44    --  106.95  30.00 150.00   91
  7  \w     42.00 108.00   1.00    1.44    --  106.95 -94.00 -30.00   66
  8  \w     37.00  92.00   1.00    1.44    --  106.95 -45.00 -30.00   55
  9  \w    132.00 157.00   1.00    1.44    --  106.95 125.00-120.00   25
 10  \w   -113.00 -42.00   1.00    1.00    --  -40.98 -37.00-180.00   71
;
_diffrn_measurement_device 'four-circle diffractometer'
_diffrn_measurement_device_type 'SuperNova, Dual, Cu at zero, AtlasS2'
_diffrn_measurement_method '\w scans'
_diffrn_orient_matrix_type 'CrysAlisPro convention (1999,Acta A55,543-557)'
_diffrn_orient_matrix_UB_11 0.0212800000
_diffrn_orient_matrix_UB_12 -0.0379027000
_diffrn_orient_matrix_UB_13 -0.0819668000
_diffrn_orient_matrix_UB_21 -0.1343392000
_diffrn_orient_matrix_UB_22 -0.0180418000
_diffrn_orient_matrix_UB_23 -0.0369608000
_diffrn_orient_matrix_UB_31 -0.0089485000
_diffrn_orient_matrix_UB_32 0.1830670000
_diffrn_orient_matrix_UB_33 -0.0206485000
_diffrn_radiation_monochromator mirror
_diffrn_radiation_probe x-ray
_diffrn_radiation_type CuK\a
_diffrn_radiation_wavelength 1.54184
_diffrn_reflns_av_R_equivalents 0.0247
_diffrn_reflns_av_unetI/netI 0.0330
_diffrn_reflns_Laue_measured_fraction_full 0.998
_diffrn_reflns_Laue_measured_fraction_max 0.968
_diffrn_reflns_limit_h_max 14
_diffrn_reflns_limit_h_min -13
_diffrn_reflns_limit_k_max 9
_diffrn_reflns_limit_k_min -6
_diffrn_reflns_limit_l_max 21
_diffrn_reflns_limit_l_min -21
_diffrn_reflns_number 5819
_diffrn_reflns_point_group_measured_fraction_full 0.998
_diffrn_reflns_point_group_measured_fraction_max 0.968
_diffrn_reflns_theta_full 67.684
_diffrn_reflns_theta_max 73.536
_diffrn_reflns_theta_min 4.087
_diffrn_source 'micro-focus sealed X-ray tube'
_diffrn_source_type 'SuperNova (Cu) X-ray Source'
_exptl_absorpt_coefficient_mu 0.720
_exptl_absorpt_correction_T_max 1.00000
_exptl_absorpt_correction_T_min 0.82550
_exptl_absorpt_correction_type multi-scan
_exptl_absorpt_process_details
;
CrysAlisPro 1.171.38.43f (Rigaku Oxford Diffraction, 2015)
Empirical absorption correction using spherical harmonics,
 implemented in SCALE3 ABSPACK scaling algorithm.
;
_exptl_crystal_colour colorless
_exptl_crystal_density_diffrn 1.327
_exptl_crystal_description block
_exptl_crystal_F_000 680
_exptl_crystal_size_max 0.28
_exptl_crystal_size_mid 0.25
_exptl_crystal_size_min 0.2
_refine_diff_density_max 0.378
_refine_diff_density_min -0.355
_refine_diff_density_rms 0.097
_refine_ls_extinction_method none
_refine_ls_goodness_of_fit_ref 1.056
_refine_ls_hydrogen_treatment mixed
_refine_ls_matrix_type full
_refine_ls_number_parameters 227
_refine_ls_number_reflns 3138
_refine_ls_number_restraints 0
_refine_ls_restrained_S_all 1.056
_refine_ls_R_factor_all 0.0741
_refine_ls_R_factor_gt 0.0700
_refine_ls_shift/su_max 0.000
_refine_ls_shift/su_mean 0.000
_refine_ls_structure_factor_coef Fsqd
_refine_ls_weighting_details 'w=1/[\s^2^(Fo^2^)+(0.0251P)^2^+10.2243P] where P=(Fo^2^+2Fc^2^)/3'
_refine_ls_weighting_scheme calc
_refine_ls_wR_factor_gt 0.1981
_refine_ls_wR_factor_ref 0.1997
_reflns_Friedel_coverage 0.000
_reflns_number_gt 2902
_reflns_number_total 3138
_reflns_threshold_expression 'I > 2\s(I)'
_cod_data_source_file ol7b02121_si_006.cif
_cod_data_source_block l10_2
_cod_original_cell_volume 1608.16(13)
_cod_database_code 1547018
_shelx_shelxl_version_number 2014/7
_shelx_space_group_comment
;
The symmetry employed for this shelxl refinement is uniquely defined
by the following loop, which should always be used as a source of
symmetry information in preference to the above space-group names.
They are only intended as comments.
;
_cell_oxdiff_angle_alpha 89.991(4)
_cell_oxdiff_angle_beta 105.714(4)
_cell_oxdiff_angle_gamma 89.957(4)
_cell_oxdiff_length_a 11.7409(7)
_cell_oxdiff_length_b 8.2024(4)
_cell_oxdiff_length_c 17.3473(7)
_cell_oxdiff_measurement_reflns_used 3635
_cell_oxdiff_volume 1608.16(14)
_shelx_estimated_absorpt_t_max 0.869
_shelx_estimated_absorpt_t_min 0.824
_reflns_odcompleteness_completeness 99.87
_reflns_odcompleteness_iscentric 1
_reflns_odcompleteness_theta 66.97
_olex2_refinement_description
;
1. Fixed Uiso
 At 1.2 times of:
  All C(H) groups, All C(H,H) groups
 At 1.5 times of:
  All C(H,H,H) groups, All O(H) groups
2.a Ternary CH refined with riding coordinates:
 C1(H1), C8(H8)
2.b Secondary CH2 refined with riding coordinates:
 C11(H11A,H11B)
2.c Aromatic/amide H refined with riding coordinates:
 C17(H17), C15(H15), C6(H6), C16(H16), C14(H14), C5(H5), C3(H3A), C13(H13),
 C4(H4)
2.d Idealised Me refined as rotating group:
 C19(H19A,H19B,H19C)
2.e Idealised tetrahedral OH refined as rotating group:
 O3(H3)
;
_olex2_submission_special_instructions 'No special instructions were received'
_oxdiff_exptl_absorpt_empirical_details
;
Empirical correction (ABSPACK) includes:
- Absorption correction using spherical harmonics
- Frame scaling
;
_oxdiff_exptl_absorpt_empirical_full_max 1.269
_oxdiff_exptl_absorpt_empirical_full_min 0.598

loop_
_space_group_symop_id
_space_group_symop_operation_xyz
1 'x, y, z'
2 '-x+1/2, y+1/2, -z+1/2'
3 '-x, -y, -z'
4 'x-1/2, -y-1/2, z-1/2'

loop_
_atom_site_label
_atom_site_type_symbol
_atom_site_fract_x
_atom_site_fract_y
_atom_site_fract_z
_atom_site_U_iso_or_equiv
_atom_site_adp_type
_atom_site_occupancy
_atom_site_site_symmetry_order
_atom_site_calc_flag
_atom_site_refinement_flags_posn
O1 O 0.7459(2) 0.8249(3) 0.43468(15) 0.0219(6) Uani 1 1 d .
O3 O 0.3929(2) 0.5873(3) 0.41299(16) 0.0220(6) Uani 1 1 d .
H3 H 0.3755 0.5106 0.4379 0.033 Uiso 1 1 calc GR
O2 O 0.6570(3) 0.6943(4) 0.51534(15) 0.0256(6) Uani 1 1 d .
N1 N 0.6091(3) 0.7976(4) 0.25498(17) 0.0175(6) Uani 1 1 d .
C10 C 0.4936(3) 0.8458(5) 0.3428(2) 0.0182(7) Uani 1 1 d .
C1 C 0.6164(3) 0.6454(4) 0.3006(2) 0.0158(7) Uani 1 1 d .
H1 H 0.6980 0.6058 0.3191 0.019 Uiso 1 1 calc R
C007 C 0.6596(3) 0.7335(4) 0.4485(2) 0.0175(7) Uani 1 1 d .
C17 C 0.5998(3) 0.9143(5) 0.1248(2) 0.0190(8) Uani 1 1 d .
H17 H 0.5375 0.9814 0.1281 0.023 Uiso 1 1 calc R
C2 C 0.5330(3) 0.5127(4) 0.2576(2) 0.0171(7) Uani 1 1 d .
C8 C 0.4898(3) 0.5430(4) 0.3837(2) 0.0174(7) Uani 1 1 d .
H8 H 0.5402 0.4672 0.4217 0.021 Uiso 1 1 calc R
C11 C 0.5041(3) 0.8865(5) 0.2600(2) 0.0192(8) Uani 1 1 d .
H11A H 0.4348 0.8501 0.2191 0.023 Uiso 1 1 calc R
H11B H 0.5140 1.0028 0.2541 0.023 Uiso 1 1 calc R
C7 C 0.4563(3) 0.4648(5) 0.3018(2) 0.0187(7) Uani 1 1 d .
C12 C 0.6494(3) 0.8054(5) 0.1870(2) 0.0171(7) Uani 1 1 d .
C9 C 0.5654(3) 0.6906(4) 0.3723(2) 0.0160(7) Uani 1 1 d .
C15 C 0.7363(3) 0.8245(5) 0.0509(2) 0.0222(8) Uani 1 1 d .
H15 H 0.7642 0.8299 0.0056 0.027 Uiso 1 1 calc R
C6 C 0.3673(3) 0.3512(5) 0.2720(2) 0.0227(8) Uani 1 1 d .
H6 H 0.3153 0.3218 0.3016 0.027 Uiso 1 1 calc R
C16 C 0.6439(3) 0.9223(5) 0.0573(2) 0.0225(8) Uani 1 1 d .
H16 H 0.6102 0.9948 0.0163 0.027 Uiso 1 1 calc R
C14 C 0.7870(3) 0.7179(5) 0.1126(2) 0.0227(8) Uani 1 1 d .
H14 H 0.8502 0.6527 0.1089 0.027 Uiso 1 1 calc R
C5 C 0.3574(4) 0.2831(5) 0.1979(2) 0.0260(9) Uani 1 1 d .
H5 H 0.2978 0.2078 0.1770 0.031 Uiso 1 1 calc R
C3 C 0.5248(4) 0.4421(5) 0.1834(2) 0.0224(8) Uani 1 1 d .
H3A H 0.5773 0.4713 0.1540 0.027 Uiso 1 1 calc R
C13 C 0.7448(3) 0.7071(5) 0.1798(2) 0.0208(8) Uani 1 1 d .
H13 H 0.7796 0.6344 0.2205 0.025 Uiso 1 1 calc R
C4 C 0.4370(4) 0.3271(5) 0.1539(2) 0.0256(9) Uani 1 1 d .
H4 H 0.4307 0.2787 0.1044 0.031 Uiso 1 1 calc R
C18 C 0.4370(4) 0.9328(5) 0.3849(2) 0.0238(8) Uani 1 1 d .
C19 C 0.8335(4) 0.8817(5) 0.5057(2) 0.0275(9) Uani 1 1 d .
H19A H 0.8868 0.9557 0.4903 0.041 Uiso 1 1 calc GR
H19B H 0.8771 0.7902 0.5333 0.041 Uiso 1 1 calc GR
H19C H 0.7946 0.9367 0.5403 0.041 Uiso 1 1 calc GR
H18A H 0.425(4) 0.905(6) 0.432(3) 0.022(11) Uiso 1 1 d .
H18B H 0.394(4) 1.034(7) 0.366(3) 0.037(13) Uiso 1 1 d .

loop_
_atom_site_aniso_label
_atom_site_aniso_U_11
_atom_site_aniso_U_22
_atom_site_aniso_U_33
_atom_site_aniso_U_23
_atom_site_aniso_U_13
_atom_site_aniso_U_12
O1 0.0223(13) 0.0254(15) 0.0166(12) -0.0008(11) 0.0029(10) -0.0063(11)
O3 0.0217(13) 0.0221(14) 0.0253(14) 0.0040(11) 0.0119(11) 0.0011(11)
O2 0.0354(16) 0.0282(15) 0.0124(12) 0.0008(11) 0.0051(11) -0.0074(13)
N1 0.0202(15) 0.0184(16) 0.0148(14) 0.0039(12) 0.0064(12) 0.0040(13)
C10 0.0179(17) 0.0171(18) 0.0198(17) 0.0021(14) 0.0054(14) -0.0017(14)
C1 0.0172(17) 0.0147(17) 0.0157(16) 0.0013(14) 0.0046(13) 0.0015(14)
C007 0.0183(17) 0.0153(18) 0.0197(18) -0.0007(14) 0.0064(14) 0.0004(14)
C17 0.0193(17) 0.0182(18) 0.0182(17) 0.0020(14) 0.0029(14) -0.0006(14)
C2 0.0175(17) 0.0161(18) 0.0156(16) 0.0033(14) 0.0008(13) 0.0025(14)
C8 0.0181(17) 0.0153(17) 0.0194(17) 0.0031(14) 0.0061(14) 0.0015(14)
C11 0.0191(18) 0.0198(19) 0.0189(17) 0.0041(15) 0.0056(14) 0.0035(15)
C7 0.0195(17) 0.0151(18) 0.0196(17) 0.0024(14) 0.0023(14) 0.0025(14)
C12 0.0183(17) 0.0170(18) 0.0153(16) 0.0001(14) 0.0036(13) -0.0029(14)
C9 0.0192(17) 0.0152(17) 0.0138(16) -0.0006(13) 0.0048(13) -0.0001(14)
C15 0.0226(18) 0.028(2) 0.0165(17) -0.0044(15) 0.0067(14) -0.0098(16)
C6 0.0191(18) 0.0194(19) 0.027(2) 0.0024(16) 0.0025(15) -0.0008(15)
C16 0.0244(19) 0.024(2) 0.0164(17) 0.0033(15) 0.0018(14) -0.0051(16)
C14 0.0214(18) 0.025(2) 0.0229(19) -0.0041(16) 0.0076(15) -0.0036(16)
C5 0.0228(19) 0.021(2) 0.028(2) -0.0020(17) -0.0040(16) -0.0035(16)
C3 0.029(2) 0.0177(19) 0.0197(18) -0.0005(15) 0.0050(15) 0.0009(16)
C13 0.0204(18) 0.0211(19) 0.0202(18) 0.0025(15) 0.0043(14) 0.0009(15)
C4 0.033(2) 0.0184(19) 0.0192(18) -0.0032(15) -0.0034(16) 0.0014(17)
C18 0.029(2) 0.019(2) 0.025(2) 0.0014(16) 0.0106(17) 0.0022(16)
C19 0.028(2) 0.028(2) 0.0226(19) -0.0016(17) -0.0001(16) -0.0078(17)

loop_
_atom_type_symbol
_atom_type_description
_atom_type_scat_dispersion_real
_atom_type_scat_dispersion_imag
_atom_type_scat_source
C C 0.0181 0.0091 'International Tables Vol C Tables 4.2.6.8 and 6.1.1.4'
H H 0.0000 0.0000 'International Tables Vol C Tables 4.2.6.8 and 6.1.1.4'
N N 0.0311 0.0180 'International Tables Vol C Tables 4.2.6.8 and 6.1.1.4'
O O 0.0492 0.0322 'International Tables Vol C Tables 4.2.6.8 and 6.1.1.4'

loop_
_geom_angle_atom_site_label_1
_geom_angle_atom_site_label_2
_geom_angle_atom_site_label_3
_geom_angle
C007 O1 C19 115.3(3)
C8 O3 H3 109.5
C11 N1 C1 108.7(3)
C12 N1 C1 121.0(3)
C12 N1 C11 121.2(3)
C11 C10 C9 108.7(3)
C18 C10 C11 126.0(4)
C18 C10 C9 125.2(3)
N1 C1 H1 111.6
N1 C1 C2 114.1(3)
N1 C1 C9 104.4(3)
C2 C1 H1 111.6
C2 C1 C9 103.1(3)
C9 C1 H1 111.6
O1 C007 C9 112.6(3)
O2 C007 O1 122.6(3)
O2 C007 C9 124.8(3)
C12 C17 H17 119.9
C12 C17 C16 120.2(3)
C16 C17 H17 119.9
C7 C2 C1 111.1(3)
C7 C2 C3 120.1(3)
C3 C2 C1 128.8(3)
O3 C8 H8 108.6
O3 C8 C7 114.7(3)
O3 C8 C9 113.0(3)
C7 C8 H8 108.6
C7 C8 C9 103.1(3)
C9 C8 H8 108.6
N1 C11 C10 103.6(3)
N1 C11 H11A 111.0
N1 C11 H11B 111.0
C10 C11 H11A 111.0
C10 C11 H11B 111.0
H11A C11 H11B 109.0
C2 C7 C8 110.9(3)
C2 C7 C6 121.2(4)
C6 C7 C8 127.8(3)
N1 C12 C17 121.3(3)
N1 C12 C13 120.7(3)
C17 C12 C13 118.0(3)
C10 C9 C1 103.0(3)
C10 C9 C8 114.2(3)
C007 C9 C10 107.6(3)
C007 C9 C1 113.7(3)
C007 C9 C8 112.3(3)
C8 C9 C1 105.8(3)
C16 C15 H15 120.4
C16 C15 C14 119.2(3)
C14 C15 H15 120.4
C7 C6 H6 120.5
C5 C6 C7 119.0(4)
C5 C6 H6 120.5
C17 C16 H16 119.4
C15 C16 C17 121.1(4)
C15 C16 H16 119.4
C15 C14 H14 119.6
C15 C14 C13 120.9(4)
C13 C14 H14 119.6
C6 C5 H5 119.9
C6 C5 C4 120.2(4)
C4 C5 H5 119.9
C2 C3 H3A 120.6
C4 C3 C2 118.8(4)
C4 C3 H3A 120.6
C12 C13 H13 119.7
C14 C13 C12 120.7(4)
C14 C13 H13 119.7
C5 C4 H4 119.6
C3 C4 C5 120.7(4)
C3 C4 H4 119.6
C10 C18 H18A 126(3)
C10 C18 H18B 124(3)
H18A C18 H18B 109(4)
O1 C19 H19A 109.5
O1 C19 H19B 109.5
O1 C19 H19C 109.5
H19A C19 H19B 109.5
H19A C19 H19C 109.5
H19B C19 H19C 109.5

loop_
_geom_bond_atom_site_label_1
_geom_bond_atom_site_label_2
_geom_bond_distance
O1 C007 1.333(4)
O1 C19 1.451(4)
O3 H3 0.8200
O3 C8 1.414(4)
O2 C007 1.211(4)
N1 C1 1.468(4)
N1 C11 1.455(5)
N1 C12 1.386(4)
C10 C11 1.512(5)
C10 C9 1.536(5)
C10 C18 1.321(5)
C1 H1 0.9800
C1 C2 1.518(5)
C1 C9 1.565(5)
C007 C9 1.517(5)
C17 H17 0.9300
C17 C12 1.401(5)
C17 C16 1.403(5)
C2 C7 1.388(5)
C2 C3 1.391(5)
C8 H8 0.9800
C8 C7 1.510(5)
C8 C9 1.545(5)
C11 H11A 0.9700
C11 H11B 0.9700
C7 C6 1.392(5)
C12 C13 1.413(5)
C15 H15 0.9300
C15 C16 1.378(6)
C15 C14 1.386(6)
C6 H6 0.9300
C6 C5 1.376(6)
C16 H16 0.9300
C14 H14 0.9300
C14 C13 1.387(5)
C5 H5 0.9300
C5 C4 1.405(6)
C3 H3A 0.9300
C3 C4 1.389(6)
C13 H13 0.9300
C4 H4 0.9300
C18 H18A 0.90(5)
C18 H18B 0.98(5)
C19 H19A 0.9600
C19 H19B 0.9600
C19 H19C 0.9600
